data_1534306
loop_
_publ_author_name
'Brachtel, G.'
'Hoppe, R.'

_publ_section_title
;
 Zur Kenntnis von Na5 Fe O4
;
_journal_name_full 'Zeitschrift fuer Anorganische und Allgemeine Chemie'
_journal_page_first 77
_journal_page_last 86
_journal_volume 446
_journal_year 1978
_chemical_formula_sum 'Fe Na5 O4'
_chemical_name_systematic 'Na5 (Fe O4)'
_space_group_IT_number 61
_symmetry_space_group_name_Hall '-P 2ac 2ab'
_symmetry_space_group_name_H-M 'P b c a'
_cell_angle_alpha 90
_cell_angle_beta 90
_cell_angle_gamma 90
_cell_formula_units_Z 8
_cell_length_a 10.334
_cell_length_b 5.974
_cell_length_c 18.08199
_cell_volume 1116.297
_citation_journal_id_ASTM ZAACAB
_cod_data_source_file Brachtel_ZAACAB_1978_319.cif
_cod_data_source_block Fe1Na5O4
_cod_original_formula_sum 'Fe1 Na5 O4'
_cod_database_code 1534306

loop_
_symmetry_equiv_pos_as_xyz
x,y,z
-x+1/2,-y,z+1/2
x+1/2,-y+1/2,-z
-x,y+1/2,-z+1/2
-x,-y,-z
x-1/2,y,-z-1/2
-x-1/2,y-1/2,z
x,-y-1/2,z-1/2

loop_
_atom_site_label
_atom_site_type_symbol
_atom_site_fract_x
_atom_site_fract_y
_atom_site_fract_z
_atom_site_occupancy
_atom_site_U_iso_or_equiv
Na2 Na+1 0.064 0.0842 0.4348 1 0.0
O2 O-2 0.1265 0.264 0.2114 1 0.0
Na5 Na+1 0.3005 0.0751 0.1386 1 0.0
Fe1 Fe+3 0.0398 0.1739 0.1236 1 0.0
Na4 Na+1 0.3389 0.0924 0.5012 1 0.0
O3 O-2 0.1326 0.1987 0.5454 1 0.0
O1 O-2 0.363 0.2639 0.3745 1 0.0
O4 O-2 0.4521 0.1409 0.6209 1 0.0
Na1 Na+1 0.1728 0.1038 0.8277 1 0.0
Na3 Na+1 0.4177 0.1054 0.7508 1 0.0
